data_4126284
loop_
_publ_author_name
'Siegelman, Rebecca L.'
'McDonald, Thomas M.'
'Gonzalez, Miguel I.'
'Martell, Jeffrey'
'Milner, Phillip J.'
'Mason, Jarad A.'
'Berger, Adam H.'
'Bhown, Abhoyjit S.'
'Long, Jeffrey R.'

_publ_section_title
;
 Controlling Cooperative CO2 Adsorption in Diamine-Appended Mg2(dobpdc)
 Metal-Organic Frameworks.
;
_journal_name_full 'Journal of the American Chemical Society'
_journal_paper_doi 10.1021/jacs.7b05858
_journal_year 2017
_chemical_formula_moiety 'C21.32 H27.96 N3.66 O6 Zn2'
_chemical_formula_sum 'C21.32 H27.96 N3.66 O6 Zn2'
_chemical_formula_weight 562.33
_chemical_name_common Zn2(dobpdc)(mm-2)1.83
_space_group_crystal_system trigonal
_space_group_IT_number 152
_space_group_name_Hall 'P 31 2"'
_space_group_name_H-M_alt 'P 31 2 1'
_symmetry_space_group_name_Hall 'P 31 2"'
_symmetry_space_group_name_H-M 'P 31 2 1'
_atom_sites_solution_hydrogens geom
_atom_sites_solution_primary 'intrinsic phasing'
_atom_sites_solution_secondary difmap
_audit_creation_date 2016-11-23
_audit_creation_method
;
Olex2 1.2
(compiled 2016.11.07 svn.r3353 for OlexSys, GUI svn.r5261)
;
_cell_angle_alpha 90
_cell_angle_beta 90
_cell_angle_gamma 120
_cell_formula_units_Z 3
_cell_length_a 21.4759(11)
_cell_length_b 21.4759(11)
_cell_length_c 6.8613(4)
_cell_measurement_reflns_used 9804
_cell_measurement_temperature 100
_cell_measurement_theta_max 33.65
_cell_measurement_theta_min 2.388
_cell_volume 2740.6(3)
_computing_cell_refinement 'SAINT v8.34A (Bruker, 2013)'
_computing_data_collection 'Bruker APEX3'
_computing_data_reduction 'SAINT v8.34A (Bruker, 2013)'
_computing_molecular_graphics 'Olex2 (Dolomanov et al., 2009)'
_computing_publication_material 'Olex2 (Dolomanov et al., 2009)'
_computing_structure_refinement 'ShelXL (Sheldrick, 2015)'
_computing_structure_solution 'ShelXT (Sheldrick, 2015)'
_diffrn_ambient_temperature 100
_diffrn_detector_area_resol_mean 10.42
_diffrn_measured_fraction_theta_full 0.998
_diffrn_measured_fraction_theta_max 0.990
_diffrn_measurement_device_type 'Bruker D8 with PHOTON100 CMOS detector'
_diffrn_measurement_method '\f and \w shutterless scans'
_diffrn_radiation_monochromator 'channel-cut Si(111) crystal'
_diffrn_radiation_type synchrotron
_diffrn_radiation_wavelength 0.7749
_diffrn_reflns_av_R_equivalents 0.0602
_diffrn_reflns_av_unetI/netI 0.0374
_diffrn_reflns_Laue_measured_fraction_full 0.998
_diffrn_reflns_Laue_measured_fraction_max 0.990
_diffrn_reflns_limit_h_max 30
_diffrn_reflns_limit_h_min -30
_diffrn_reflns_limit_k_max 30
_diffrn_reflns_limit_k_min -30
_diffrn_reflns_limit_l_max 9
_diffrn_reflns_limit_l_min -9
_diffrn_reflns_number 47338
_diffrn_reflns_point_group_measured_fraction_full 0.999
_diffrn_reflns_point_group_measured_fraction_max 0.991
_diffrn_reflns_theta_full 27.706
_diffrn_reflns_theta_max 33.645
_diffrn_reflns_theta_min 2.388
_diffrn_source 'Advanced Light Source station 11.3.1'
_diffrn_standards_number 0
_exptl_absorpt_coefficient_mu 1.692
_exptl_absorpt_correction_T_max 0.826
_exptl_absorpt_correction_T_min 0.830
_exptl_absorpt_correction_type multi-scan
_exptl_absorpt_process_details
;
SADABS-2014/5 (Bruker,2014) was used for absorption correction.
wR2(int) was 0.1328 before and 0.0588 after correction.
The Ratio of minimum to maximum transmission is 0.8963.
The \l/2 correction factor is Not present.
;
_exptl_crystal_colour 'pale yellow'
_exptl_crystal_colour_primary 'pale yellow'
_exptl_crystal_density_diffrn 1.025
_exptl_crystal_density_method 'not measured'
_exptl_crystal_description prism
_exptl_crystal_F_000 871
_exptl_crystal_size_max 0.1428
_exptl_crystal_size_mid 0.04641
_exptl_crystal_size_min 0.04641
_refine_diff_density_max 1.434
_refine_diff_density_min -0.477
_refine_diff_density_rms 0.135
_refine_ls_abs_structure_details
;
 Refined as an inversion twin.
;
_refine_ls_abs_structure_Flack 0.328(19)
_refine_ls_extinction_method none
_refine_ls_goodness_of_fit_ref 1.102
_refine_ls_hydrogen_treatment constr
_refine_ls_matrix_type full
_refine_ls_number_parameters 203
_refine_ls_number_reflns 5559
_refine_ls_number_restraints 76
_refine_ls_restrained_S_all 1.121
_refine_ls_R_factor_all 0.0482
_refine_ls_R_factor_gt 0.0414
_refine_ls_shift/su_max 0.001
_refine_ls_shift/su_mean 0.000
_refine_ls_structure_factor_coef Fsqd
_refine_ls_weighting_details 'w=1/[\s^2^(Fo^2^)+(0.0913P)^2^+0.8608P] where P=(Fo^2^+2Fc^2^)/3'
_refine_ls_weighting_scheme calc
_refine_ls_wR_factor_gt 0.1337
_refine_ls_wR_factor_ref 0.1368
_reflns_Friedel_coverage 0.868
_reflns_Friedel_fraction_full 0.999
_reflns_Friedel_fraction_max 0.992
_reflns_number_gt 4998
_reflns_number_total 5559
_reflns_threshold_expression 'I > 2\s(I)'
_cod_data_source_file ja7b05858_si_004.cif
_cod_data_source_block rls056s
_cod_depositor_comments
;
The following automatic conversions were performed:

'_atom_sites_solution_secondary' value 'diffmap' was changed to
'difmap'.

Automatic conversion script
Id: cif_fix_values 4973 2017-02-22 13:04:09Z antanas 
;
_cod_database_code 4126284
_shelx_space_group_comment
;
The symmetry employed for this shelxl refinement is uniquely defined
by the following loop, which should always be used as a source of
symmetry information in preference to the above space-group names.
They are only intended as comments.
;
_shelx_estimated_absorpt_t_max 0.926
_shelx_estimated_absorpt_t_min 0.794
_olex2_refinement_description
;
1. Twinned data refinement
 Scales: 0.672(19) 0.328(19)
2. Fixed Uiso
 At 1.2 times of:
  All C(H) groups, All C(H,H) groups, All C(H,H,H,H,H,H) groups, All N(H,H,H,
  H) groups
 At 1.5 times of:
  All C(H,H,H) groups
3. Restrained distances
 N2A-C11A \\sim N2A-C10A \\sim N2A-C9A \\sim N2B-C9B \\sim N2B-C11B \\sim
N2B-C10B
 with sigma of 0.02
 C9B-C8B \\sim C9A-C8A
 with sigma of 0.02
4. Uiso/Uaniso restraints and constraints
N1 \\sim C8B \\sim C8A \\sim C9A \\sim C9B \\sim N2B \\sim N2A \\sim C10B \\sim
C10A \\sim C11B \\sim C11A: within 2A with sigma of 0.01 and sigma for terminal
atoms of 0.02
5. Others
 Fixed Sof: H1AA(0.41) H1AB(0.41) H1BC(0.5) H1BD(0.5) N2B(0.41) C8B(0.41)
 H8BA(0.41) H8BB(0.41) C9B(0.41) H9BA(0.41) H9BB(0.41) C10B(0.41) H10A(0.41)
 H10B(0.41) H10C(0.41) C11B(0.41) H11A(0.41) H11B(0.41) H11C(0.41) N2A(0.5)
 C8A(0.5) H8AA(0.5) H8AB(0.5) C9A(0.5) H9AA(0.5) H9AB(0.5) C10A(0.5) H10D(0.5)
 H10E(0.5) H10F(0.5) C11A(0.5) H11D(0.25) H11E(0.25) H11F(0.25) H11G(0.25)
 H11H(0.25) H11I(0.25)
6.a Secondary CH2 refined with riding coordinates:
 N1(H1AA,H1AB), N1(H1BC,H1BD), C8B(H8BA,H8BB), C9B(H9BA,H9BB), C8A(H8AA,H8AB),
 C9A(H9AA,H9AB)
6.b Aromatic/amide H refined with riding coordinates:
 C3(H3), C5(H5), C6(H6)
6.c Disordered Me refined with riding coordinates:
 C11A(H11D,H11E,H11F,H11G,H11H,H11I)
6.d Idealised Me refined as rotating group:
 C10B(H10A,H10B,H10C), C11B(H11A,H11B,H11C), C10A(H10D,H10E,H10F)
;
_shelx_shelxl_version_number 2016/6
_olex2_submission_special_instructions 'No special instructions were received'

loop_
_space_group_symop_operation_xyz
'x, y, z'
'-y, x-y, z+1/3'
'-x+y, -x, z+2/3'
'y, x, -z'
'x-y, -y, -z+2/3'
'-x, -x+y, -z+1/3'

loop_
_atom_site_label
_atom_site_type_symbol
_atom_site_fract_x
_atom_site_fract_y
_atom_site_fract_z
_atom_site_U_iso_or_equiv
_atom_site_adp_type
_atom_site_occupancy
_atom_site_site_symmetry_order
_atom_site_calc_flag
_atom_site_refinement_flags_posn
_atom_site_refinement_flags_adp
_atom_site_refinement_flags_occupancy
_atom_site_disorder_assembly
_atom_site_disorder_group
Zn1 Zn 0.72615(2) 0.33686(2) 0.69375(5) 0.00941(13) Uani 1 1 d . . . . .
O1 O 0.75729(15) 0.42399(16) -0.1217(4) 0.0106(6) Uani 1 1 d . . . . .
O2 O 0.71375(15) 0.35626(15) 0.2349(4) 0.0104(5) Uani 1 1 d . . . . .
O3 O 0.79567(16) 0.39167(18) 0.4727(4) 0.0155(6) Uani 1 1 d . . . . .
N1 N 0.8016(2) 0.3090(2) 0.8079(6) 0.0220(8) Uani 1 1 d . U . . .
H1AA H 0.807084 0.281673 0.715501 0.026 Uiso 0.41 1 calc R . P A -2
H1AB H 0.844531 0.350615 0.816431 0.026 Uiso 0.41 1 calc R . P A -2
H1BC H 0.841702 0.350133 0.845581 0.026 Uiso 0.5 1 calc R . P B -1
H1BD H 0.782236 0.281696 0.916511 0.026 Uiso 0.5 1 calc R . P B -1
C1 C 0.8217(2) 0.4567(2) -0.0350(5) 0.0123(7) Uani 1 1 d . . . . .
C2 C 0.8342(2) 0.4472(2) 0.1623(5) 0.0144(8) Uani 1 1 d . . . . .
C3 C 0.9043(2) 0.4860(3) 0.2370(6) 0.0215(10) Uani 1 1 d . . . . .
H3 H 0.911643 0.480621 0.371012 0.026 Uiso 1 1 calc R . . . .
C4 C 0.9633(2) 0.5318(3) 0.1253(6) 0.0220(10) Uani 1 1 d . . . . .
C5 C 0.9501(2) 0.5411(3) -0.0723(6) 0.0215(9) Uani 1 1 d . . . . .
H5 H 0.988997 0.573144 -0.152861 0.026 Uiso 1 1 calc R . . . .
C6 C 0.8819(2) 0.5045(3) -0.1486(5) 0.0170(8) Uani 1 1 d . . . . .
H6 H 0.874869 0.511357 -0.281822 0.020 Uiso 1 1 calc R . . . .
C7 C 0.7770(2) 0.3951(2) 0.2983(5) 0.0121(7) Uani 1 1 d . . . . .
N2B N 0.8411(8) 0.1960(8) 0.882(2) 0.053(3) Uani 0.41 1 d D U P C -2
C8B C 0.7911(7) 0.2710(7) 0.9961(14) 0.0211(19) Uani 0.41 1 d D U P C -2
H8BA H 0.741803 0.228993 0.998122 0.025 Uiso 0.41 1 calc R . P C -2
H8BB H 0.794252 0.303677 1.102207 0.025 Uiso 0.41 1 calc R . P C -2
C9B C 0.8440(8) 0.2445(8) 1.0418(19) 0.037(3) Uani 0.41 1 d D U P C -2
H9BA H 0.893346 0.286017 1.053301 0.045 Uiso 0.41 1 calc R . P C -2
H9BB H 0.831018 0.218215 1.167317 0.045 Uiso 0.41 1 calc R . P C -2
C10B C 0.7688(11) 0.1263(10) 0.882(3) 0.063(5) Uani 0.41 1 d D U P C -2
H10A H 0.761129 0.102529 1.008678 0.095 Uiso 0.41 1 calc GR . P C -2
H10B H 0.768649 0.094415 0.779322 0.095 Uiso 0.41 1 calc GR . P C -2
H10C H 0.730231 0.137056 0.857292 0.095 Uiso 0.41 1 calc GR . P C -2
C11B C 0.9028(13) 0.1852(15) 0.904(4) 0.081(6) Uani 0.41 1 d D U P C -2
H11A H 0.946637 0.231807 0.921516 0.122 Uiso 0.41 1 calc GR . P C -2
H11B H 0.907462 0.161500 0.787639 0.122 Uiso 0.41 1 calc GR . P C -2
H11C H 0.895614 0.154940 1.018649 0.122 Uiso 0.41 1 calc GR . P C -2
N2A N 0.9526(7) 0.3638(7) 0.716(3) 0.078(4) Uani 0.5 1 d D U P C -1
C8A C 0.8238(6) 0.2696(6) 0.6747(19) 0.033(2) Uani 0.5 1 d D U P C -1
H8AA H 0.821733 0.283903 0.538696 0.039 Uiso 0.5 1 calc R . P C -1
H8AB H 0.789676 0.217385 0.686793 0.039 Uiso 0.5 1 calc R . P C -1
C9A C 0.8996(6) 0.2847(6) 0.719(2) 0.045(3) Uani 0.5 1 d D U P C -1
H9AA H 0.900240 0.264829 0.848661 0.053 Uiso 0.5 1 calc R . P C -1
H9AB H 0.913774 0.260273 0.620851 0.053 Uiso 0.5 1 calc R . P C -1
C10A C 0.9827(11) 0.3610(11) 0.511(3) 0.108(8) Uani 0.5 1 d D U P C -1
H10D H 0.960305 0.310978 0.466812 0.162 Uiso 0.5 1 calc GR . P C -1
H10E H 1.034931 0.381463 0.518795 0.162 Uiso 0.5 1 calc GR . P C -1
H10F H 0.971781 0.388890 0.417814 0.162 Uiso 0.5 1 calc GR . P C -1
C11A C 1.0269(10) 0.4244(12) 0.778(4) 0.123(9) Uani 0.5 1 d D U P C -1
H11D H 1.033641 0.470508 0.731149 0.148 Uiso 0.25 1 calc R . P C -1
H11E H 1.030421 0.425608 0.920794 0.148 Uiso 0.25 1 calc R . P C -1
H11F H 1.064037 0.416047 0.722588 0.148 Uiso 0.25 1 calc R . P C -1
H11G H 1.051759 0.404267 0.851872 0.148 Uiso 0.25 1 calc R . P C -1
H11H H 1.054978 0.449167 0.662227 0.148 Uiso 0.25 1 calc R . P C -1
H11I H 1.021362 0.458728 0.860433 0.148 Uiso 0.25 1 calc R . P C -1

loop_
_atom_site_aniso_label
_atom_site_aniso_U_11
_atom_site_aniso_U_22
_atom_site_aniso_U_33
_atom_site_aniso_U_23
_atom_site_aniso_U_13
_atom_site_aniso_U_12
Zn1 0.0099(2) 0.0101(2) 0.00738(19) 0.00018(15) -0.00001(13) 0.00442(17)
O1 0.0079(12) 0.0125(13) 0.0094(12) -0.0009(9) -0.0015(9) 0.0038(11)
O2 0.0094(13) 0.0116(13) 0.0079(11) 0.0005(10) -0.0003(10) 0.0035(11)
O3 0.0103(13) 0.0248(15) 0.0081(12) 0.0021(11) -0.0002(10) 0.0064(12)
N1 0.0221(19) 0.025(2) 0.0241(19) -0.0025(15) -0.0051(15) 0.0159(16)
C1 0.0094(16) 0.0156(18) 0.0103(16) -0.0024(13) -0.0010(13) 0.0050(14)
C2 0.0079(17) 0.022(2) 0.0089(17) -0.0010(14) -0.0008(13) 0.0042(15)
C3 0.0100(18) 0.037(3) 0.0074(17) 0.0002(16) -0.0006(14) 0.0041(18)
C4 0.0086(17) 0.037(3) 0.0084(17) 0.0002(16) -0.0002(13) 0.0019(18)
C5 0.0121(18) 0.033(3) 0.0097(18) 0.0011(16) 0.0012(13) 0.0035(18)
C6 0.0142(17) 0.024(2) 0.0071(15) 0.0002(15) 0.0002(13) 0.0054(16)
C7 0.0104(17) 0.0171(18) 0.0090(16) 0.0017(13) 0.0018(13) 0.0070(15)
N2B 0.075(8) 0.062(7) 0.051(7) 0.005(6) 0.007(6) 0.054(6)
C8B 0.031(5) 0.029(5) 0.015(4) 0.003(4) -0.001(4) 0.024(4)
C9B 0.041(6) 0.046(7) 0.037(6) 0.013(5) -0.003(5) 0.031(5)
C10B 0.078(13) 0.050(10) 0.074(12) -0.020(9) -0.023(10) 0.041(9)
C11B 0.100(15) 0.094(14) 0.091(14) 0.033(12) 0.022(12) 0.080(12)
N2A 0.039(6) 0.042(6) 0.159(11) -0.010(7) 0.000(7) 0.024(5)
C8A 0.023(4) 0.032(5) 0.055(6) -0.012(4) -0.008(4) 0.022(4)
C9A 0.027(5) 0.032(5) 0.086(8) -0.002(5) -0.002(5) 0.023(4)
C10A 0.044(9) 0.060(11) 0.20(2) 0.050(13) -0.031(12) 0.008(9)
C11A 0.065(12) 0.060(11) 0.22(2) -0.040(14) 0.075(13) 0.014(10)

loop_
_atom_type_symbol
_atom_type_description
_atom_type_scat_dispersion_real
_atom_type_scat_dispersion_imag
_atom_type_scat_source
C C 0.004 0.002 'ANOMDisVal Program in PLATON Spek, A. L. J. Appl. Crystallogr. 2003, 36, 7-13'
H H 0 0 'ANOMDisVal Program in PLATON Spek, A. L. J. Appl. Crystallogr. 2003, 36, 7-13'
N N 0.008 0.004 'ANOMDisVal Program in PLATON Spek, A. L. J. Appl. Crystallogr. 2003, 36, 7-13'
O O 0.013 0.007 'ANOMDisVal Program in PLATON Spek, A. L. J. Appl. Crystallogr. 2003, 36, 7-13'
Zn Zn 0.228 1.672 'ANOMDisVal Program in PLATON Spek, A. L. J. Appl. Crystallogr. 2003, 36, 7-13'

loop_
_geom_angle_atom_site_label_1
_geom_angle_atom_site_label_2
_geom_angle_atom_site_label_3
_geom_angle
_geom_angle_site_symmetry_1
_geom_angle_site_symmetry_3
Zn1 Zn1 Zn1 107.237(16) 3_664 2_655
O1 Zn1 Zn1 131.52(7) 1_556 3_664
O1 Zn1 Zn1 123.40(8) 3_665 2_655
O1 Zn1 Zn1 39.99(8) 1_556 2_655
O1 Zn1 Zn1 40.69(8) 3_665 3_664
O1 Zn1 O1 163.24(11) 3_665 1_556
O1 Zn1 O2 89.22(10) 1_556 2_655
O1 Zn1 O2 80.59(11) 3_665 2_655
O1 Zn1 O2 81.96(11) 1_556 3_665
O1 Zn1 O2 83.02(10) 3_665 3_665
O1 Zn1 N1 94.67(13) 1_556 .
O1 Zn1 N1 95.27(14) 3_665 .
O2 Zn1 Zn1 71.28(7) 2_655 2_655
O2 Zn1 Zn1 42.37(7) 2_655 3_664
O2 Zn1 Zn1 44.50(8) 3_665 2_655
O2 Zn1 Zn1 89.13(7) 3_665 3_664
O2 Zn1 O2 78.82(3) 3_665 2_655
O2 Zn1 N1 100.19(14) 3_665 .
O3 Zn1 Zn1 84.23(8) . 3_664
O3 Zn1 Zn1 131.11(10) . 2_655
O3 Zn1 O1 96.57(11) . 3_665
O3 Zn1 O1 96.93(12) . 1_556
O3 Zn1 O2 91.32(11) . 2_655
O3 Zn1 O2 170.08(12) . 3_665
O3 Zn1 N1 89.73(15) . .
N1 Zn1 Zn1 110.90(11) . 2_655
N1 Zn1 Zn1 133.80(11) . 3_664
N1 Zn1 O2 175.82(13) . 2_655
Zn1 O1 Zn1 99.33(13) 2_654 1_554
C1 O1 Zn1 121.9(2) . 1_554
C1 O1 Zn1 122.9(2) . 2_654
Zn1 O2 Zn1 93.13(11) 2_654 3_664
C7 O2 Zn1 135.4(2) . 3_664
C7 O2 Zn1 125.0(3) . 2_654
C7 O3 Zn1 124.8(3) . .
Zn1 N1 H1AA 106.6 . .
Zn1 N1 H1AB 106.6 . .
Zn1 N1 H1BC 108.3 . .
Zn1 N1 H1BD 108.3 . .
H1AA N1 H1AB 106.5 . .
H1BC N1 H1BD 107.4 . .
C8B N1 Zn1 123.0(5) . .
C8B N1 H1AA 106.6 . .
C8B N1 H1AB 106.6 . .
C8A N1 Zn1 116.1(5) . .
C8A N1 H1BC 108.3 . .
C8A N1 H1BD 108.3 . .
O1 C1 C2 124.8(3) . .
O1 C1 C6 117.8(3) . .
C2 C1 C6 117.4(3) . .
C1 C2 C7 124.0(3) . .
C3 C2 C1 119.2(4) . .
C3 C2 C7 116.8(3) . .
C2 C3 H3 118.3 . .
C4 C3 C2 123.3(4) . .
C4 C3 H3 118.3 . .
C3 C4 C4 121.3(4) . 6_765
C3 C4 C5 116.9(4) . .
C5 C4 C4 121.8(4) . 6_765
C4 C5 H5 119.5 . .
C6 C5 C4 121.0(4) . .
C6 C5 H5 119.5 . .
C1 C6 H6 119.0 . .
C5 C6 C1 122.1(4) . .
C5 C6 H6 119.0 . .
O2 C7 O3 123.4(4) . .
O2 C7 C2 119.1(3) . .
O3 C7 C2 117.6(3) . .
C9B N2B C10B 110.7(13) . .
C11B N2B C9B 108.1(15) . .
C11B N2B C10B 113.7(17) . .
N1 C8B H8BA 108.2 . .
N1 C8B H8BB 108.2 . .
N1 C8B C9B 116.4(9) . .
H8BA C8B H8BB 107.3 . .
C9B C8B H8BA 108.2 . .
C9B C8B H8BB 108.2 . .
N2B C9B C8B 109.2(11) . .
N2B C9B H9BA 109.8 . .
N2B C9B H9BB 109.8 . .
C8B C9B H9BA 109.8 . .
C8B C9B H9BB 109.8 . .
H9BA C9B H9BB 108.3 . .
N2B C10B H10A 109.5 . .
N2B C10B H10B 109.5 . .
N2B C10B H10C 109.5 . .
H10A C10B H10B 109.5 . .
H10A C10B H10C 109.5 . .
H10B C10B H10C 109.5 . .
N2B C11B H11A 109.5 . .
N2B C11B H11B 109.5 . .
N2B C11B H11C 109.5 . .
H11A C11B H11B 109.5 . .
H11A C11B H11C 109.5 . .
H11B C11B H11C 109.5 . .
C9A N2A C10A 93.5(13) . .
C9A N2A C11A 147.0(18) . .
C11A N2A C10A 90.5(13) . .
N1 C8A H8AA 109.3 . .
N1 C8A H8AB 109.3 . .
N1 C8A C9A 111.8(9) . .
H8AA C8A H8AB 107.9 . .
C9A C8A H8AA 109.3 . .
C9A C8A H8AB 109.3 . .
N2A C9A C8A 111.3(10) . .
N2A C9A H9AA 109.4 . .
N2A C9A H9AB 109.4 . .
C8A C9A H9AA 109.4 . .
C8A C9A H9AB 109.4 . .
H9AA C9A H9AB 108.0 . .
N2A C10A H10D 109.5 . .
N2A C10A H10E 109.5 . .
N2A C10A H10F 109.5 . .
H10D C10A H10E 109.5 . .
H10D C10A H10F 109.5 . .
H10E C10A H10F 109.5 . .
N2A C11A H11D 109.5 . .
N2A C11A H11E 109.5 . .
N2A C11A H11F 109.5 . .
N2A C11A H11G 109.5 . .
N2A C11A H11H 109.5 . .
N2A C11A H11I 109.5 . .
H11D C11A H11E 109.5 . .
H11D C11A H11F 109.5 . .
H11D C11A H11G 141.1 . .
H11D C11A H11H 56.3 . .
H11D C11A H11I 56.3 . .
H11E C11A H11F 109.5 . .
H11E C11A H11G 56.3 . .
H11E C11A H11H 141.1 . .
H11E C11A H11I 56.3 . .
H11F C11A H11G 56.3 . .
H11F C11A H11H 56.3 . .
H11F C11A H11I 141.1 . .
H11G C11A H11H 109.5 . .
H11G C11A H11I 109.5 . .
H11H C11A H11I 109.5 . .

loop_
_geom_bond_atom_site_label_1
_geom_bond_atom_site_label_2
_geom_bond_distance
_geom_bond_site_symmetry_2
Zn1 Zn1 3.1390(5) 2_655
Zn1 Zn1 3.1389(5) 3_664
Zn1 O1 2.074(3) 1_556
Zn1 O1 2.044(3) 3_665
Zn1 O2 2.119(3) 3_665
Zn1 O2 2.203(3) 2_655
Zn1 O3 2.039(3) .
Zn1 N1 2.138(4) .
O1 C1 1.337(5) .
O2 C7 1.264(5) .
O3 C7 1.275(5) .
N1 H1AA 0.9100 .
N1 H1AB 0.9100 .
N1 H1BC 0.9100 .
N1 H1BD 0.9100 .
N1 C8B 1.483(11) .
N1 C8A 1.475(11) .
C1 C2 1.415(5) .
C1 C6 1.416(6) .
C2 C3 1.404(6) .
C2 C7 1.502(6) .
C3 H3 0.9500 .
C3 C4 1.383(6) .
C4 C4 1.478(8) 6_765
C4 C5 1.419(5) .
C5 H5 0.9500 .
C5 C6 1.374(6) .
C6 H6 0.9500 .
N2B C9B 1.491(15) .
N2B C10B 1.526(18) .
N2B C11B 1.464(17) .
C8B H8BA 0.9900 .
C8B H8BB 0.9900 .
C8B C9B 1.535(14) .
C9B H9BA 0.9900 .
C9B H9BB 0.9900 .
C10B H10A 0.9800 .
C10B H10B 0.9800 .
C10B H10C 0.9800 .
C11B H11A 0.9800 .
C11B H11B 0.9800 .
C11B H11C 0.9800 .
N2A C9A 1.501(15) .
N2A C10A 1.566(18) .
N2A C11A 1.530(17) .
C8A H8AA 0.9900 .
C8A H8AB 0.9900 .
C8A C9A 1.524(14) .
C9A H9AA 0.9900 .
C9A H9AB 0.9900 .
C10A H10D 0.9800 .
C10A H10E 0.9800 .
C10A H10F 0.9800 .
C11A H11D 0.9800 .
C11A H11E 0.9800 .
C11A H11F 0.9800 .
C11A H11G 0.9800 .
C11A H11H 0.9800 .
C11A H11I 0.9800 .

loop_
_geom_torsion_atom_site_label_1
_geom_torsion_atom_site_label_2
_geom_torsion_atom_site_label_3
_geom_torsion_atom_site_label_4
_geom_torsion
_geom_torsion_site_symmetry_1
_geom_torsion_site_symmetry_4
Zn1 O1 C1 C2 26.6(5) 2_654 .
Zn1 O1 C1 C2 -102.5(4) 1_554 .
Zn1 O1 C1 C6 77.4(4) 1_554 .
Zn1 O1 C1 C6 -153.5(3) 2_654 .
Zn1 O2 C7 O3 2.0(6) 3_664 .
Zn1 O2 C7 O3 145.5(3) 2_654 .
Zn1 O2 C7 C2 -35.8(5) 2_654 .
Zn1 O2 C7 C2 -179.3(3) 3_664 .
Zn1 O3 C7 O2 -10.8(6) . .
Zn1 O3 C7 C2 170.5(3) . .
Zn1 N1 C8B C9B 170.7(8) . .
Zn1 N1 C8A C9A 151.1(8) . .
O1 C1 C2 C3 -178.6(4) . .
O1 C1 C2 C7 4.0(6) . .
O1 C1 C6 C5 179.4(4) . .
N1 C8B C9B N2B -57.1(15) . .
N1 C8A C9A N2A -54.9(17) . .
C1 C2 C3 C4 -2.6(8) . .
C1 C2 C7 O2 1.0(6) . .
C1 C2 C7 O3 179.7(4) . .
C2 C1 C6 C5 -0.6(7) . .
C2 C3 C4 C4 -176.6(4) . 6_765
C2 C3 C4 C5 2.7(8) . .
C3 C2 C7 O2 -176.5(4) . .
C3 C2 C7 O3 2.3(6) . .
C3 C4 C5 C6 -1.8(8) . .
C4 C4 C5 C6 177.5(4) 6_765 .
C4 C5 C6 C1 0.8(8) . .
C6 C1 C2 C3 1.4(6) . .
C6 C1 C2 C7 -175.9(4) . .
C7 C2 C3 C4 175.0(5) . .
C10B N2B C9B C8B -68.1(16) . .
C11B N2B C9B C8B 166.9(14) . .
C10A N2A C9A C8A -102.9(14) . .
C11A N2A C9A C8A 161(2) . .

loop_
_twin_individual_id
_twin_individual_mass_fraction_refined
1 0.672(19)
2 0.328(19)
